data_7703253
loop_
_publ_author_name
'Wang, Ning'
'Zhang, Junying'
'Xu, Xing-Dong'
'Feng, Shengyu'

_publ_section_title
;
 Turn-on fluorescence in a pyridine-decorated tetraphenylethylene: the
 cooperative effect of coordination-driven rigidification and silver ion
 induced aggregation.
;
_journal_issue 6
_journal_name_full 'Dalton transactions (Cambridge, England : 2003)'
_journal_page_first 1883
_journal_page_last 1890
_journal_paper_doi 10.1039/c9dt03985f
_journal_volume 49
_journal_year 2020
_chemical_formula_moiety '0.5(C108 H80 Ag8 F24 N8 O32 S8), 2(H2 O)'
_chemical_formula_sum 'C54 H44 Ag4 F12 N4 O18 S4'
_chemical_formula_weight 1824.65
_space_group_crystal_system monoclinic
_space_group_IT_number 15
_space_group_name_Hall '-I 2ya'
_space_group_name_H-M_alt 'I 1 2/a 1'
_atom_sites_solution_hydrogens mixed
_atom_sites_solution_primary dual
_audit_creation_date 2019-04-09
_audit_creation_method
;
Olex2 1.2
(compiled 2018.04.26 svn.r3504 for OlexSys, GUI svn.r5492)
;
_audit_update_record
;
2019-09-17 deposited with the CCDC.	2020-01-10 downloaded from the CCDC.
;
_cell_angle_alpha 90
_cell_angle_beta 95.672(2)
_cell_angle_gamma 90
_cell_formula_units_Z 4
_cell_length_a 15.1288(3)
_cell_length_b 14.0651(3)
_cell_length_c 29.2057(4)
_cell_measurement_reflns_used 11303
_cell_measurement_temperature 173.00(2)
_cell_measurement_theta_max 76.3230
_cell_measurement_theta_min 3.0070
_cell_volume 6184.2(2)
_computing_cell_refinement 'CrysAlisPro 1.171.40.25a (Rigaku OD, 2018)'
_computing_data_collection 'CrysAlisPro 1.171.40.25a (Rigaku OD, 2018)'
_computing_data_reduction 'CrysAlisPro 1.171.40.25a (Rigaku OD, 2018)'
_computing_molecular_graphics 'Olex2 (Dolomanov et al., 2009)'
_computing_publication_material 'Olex2 (Dolomanov et al., 2009)'
_computing_structure_refinement 'ShelXL (Sheldrick, 2015)'
_computing_structure_solution 'ShelXT (Sheldrick, 2015)'
_diffrn_ambient_environment N~2~
_diffrn_ambient_temperature 173.00(2)
_diffrn_detector 'CCD plate'
_diffrn_detector_area_resol_mean 10.0000
_diffrn_detector_type HyPix
_diffrn_measured_fraction_theta_full 0.976
_diffrn_measured_fraction_theta_max 0.988
_diffrn_measurement_details
;
List of Runs (angles in degrees, time in seconds):

  # Type    Start    End  Width  t~exp~   \w     \q     \k     \f   Frames
#--------------------------------------------------------------------------
  1  \w    -51.00  -3.00   1.00    0.15    --  -48.45 115.00  10.00   48
  2  \w    -84.00 -44.00   1.00    0.15    --  -48.45-168.00 137.00   40
  3  \w     65.00 120.00   1.00    0.15    --   48.45 168.00 155.00   55
  4  \w     28.00  87.00   1.00    0.15    --   48.45-115.00 -78.00   59
  5  \w   -118.00 -85.00   1.00    0.60    --  -86.25-115.00 -78.00   33
  6  \w     99.00 168.00   1.00    0.60    --  106.49 115.00  10.00   69
  7  \w     76.00 112.00   1.00    0.60    --  106.49-115.00 -78.00   36
  8  \w     63.00 147.00   1.00    0.60    --  106.49-168.00 137.00   84
  9  \w     87.00 112.00   1.00    0.60    --  106.49 168.00 155.00   25
 10  \w   -120.00 -26.00   1.00    0.15    --  -48.45 -77.00 -60.00   94
 11  \w   -159.00 -80.00   1.00    0.60    --  -86.25 -94.00 -60.00   79
 12  \w    103.00 178.00   1.00    0.60    --  106.49  15.00-180.00   75
 13  \w     50.00 107.00   1.00    0.60    --  106.49 -94.00 120.00   57
 14  \w     35.00 108.00   1.00    0.60    --  106.49 -45.00-120.00   73
 15  \w     39.00 119.00   1.00    0.60    --  106.49 -45.00  60.00   80
;
_diffrn_measurement_device 'four-circle diffractometer'
_diffrn_measurement_device_type 'XtaLAB Synergy, Dualflex, HyPix'
_diffrn_measurement_method '\w scans'
_diffrn_measurement_specimen_support 'Mitegen 50um'
_diffrn_orient_matrix_type 'CrysAlisPro convention (1999,Acta A55,543-557)'
_diffrn_orient_matrix_UB_11 -0.0095507000
_diffrn_orient_matrix_UB_12 -0.0895125000
_diffrn_orient_matrix_UB_13 -0.0305251000
_diffrn_orient_matrix_UB_21 -0.0416907000
_diffrn_orient_matrix_UB_22 0.0603894000
_diffrn_orient_matrix_UB_23 -0.0405228000
_diffrn_orient_matrix_UB_31 0.0929253000
_diffrn_orient_matrix_UB_32 0.0180919000
_diffrn_orient_matrix_UB_33 -0.0155125000
_diffrn_radiation_collimation 0.3
_diffrn_radiation_monochromator mirror
_diffrn_radiation_probe x-ray
_diffrn_radiation_type CuK\a
_diffrn_radiation_wavelength 1.54184
_diffrn_reflns_av_R_equivalents 0.0468
_diffrn_reflns_av_unetI/netI 0.0421
_diffrn_reflns_Laue_measured_fraction_full 0.976
_diffrn_reflns_Laue_measured_fraction_max 0.988
_diffrn_reflns_limit_h_max 18
_diffrn_reflns_limit_h_min -15
_diffrn_reflns_limit_k_max 16
_diffrn_reflns_limit_k_min -16
_diffrn_reflns_limit_l_max 34
_diffrn_reflns_limit_l_min -34
_diffrn_reflns_number 18776
_diffrn_reflns_point_group_measured_fraction_full 0.976
_diffrn_reflns_point_group_measured_fraction_max 0.988
_diffrn_reflns_theta_full 67.684
_diffrn_reflns_theta_max 67.076
_diffrn_reflns_theta_min 3.041
_diffrn_source 'micro-focus sealed X-ray tube'
_diffrn_source_current 24.0
_diffrn_source_power 1.2
_diffrn_source_target Mo
_diffrn_source_type 'PhotonJet (Cu) X-ray Source'
_diffrn_source_voltage 50.0
_exptl_absorpt_coefficient_mu 12.270
_exptl_absorpt_correction_T_max 1.00000
_exptl_absorpt_correction_T_min 0.37290
_exptl_absorpt_correction_type multi-scan
_exptl_absorpt_process_details
;
CrysAlisPro 1.171.40.25a (Rigaku Oxford Diffraction, 2018)
Empirical absorption correction using spherical harmonics,
 implemented in SCALE3 ABSPACK scaling algorithm.
;
_exptl_crystal_colour 'clear light yellow'
_exptl_crystal_colour_lustre clear
_exptl_crystal_colour_modifier light
_exptl_crystal_colour_primary yellow
_exptl_crystal_density_diffrn 1.960
_exptl_crystal_description block
_exptl_crystal_F_000 3600
_exptl_crystal_size_max 0.04
_exptl_crystal_size_mid 0.03
_exptl_crystal_size_min 0.02
_refine_diff_density_max 1.441
_refine_diff_density_min -1.025
_refine_diff_density_rms 0.106
_refine_ls_extinction_method none
_refine_ls_goodness_of_fit_ref 1.038
_refine_ls_hydrogen_treatment constr
_refine_ls_matrix_type full
_refine_ls_number_parameters 439
_refine_ls_number_reflns 5457
_refine_ls_number_restraints 0
_refine_ls_restrained_S_all 1.038
_refine_ls_R_factor_all 0.0437
_refine_ls_R_factor_gt 0.0367
_refine_ls_shift/su_max 0.003
_refine_ls_shift/su_mean 0.000
_refine_ls_structure_factor_coef Fsqd
_refine_ls_weighting_details 'w=1/[\s^2^(Fo^2^)+(0.0455P)^2^+26.5270P] where P=(Fo^2^+2Fc^2^)/3'
_refine_ls_weighting_scheme calc
_refine_ls_wR_factor_gt 0.0903
_refine_ls_wR_factor_ref 0.0985
_reflns_Friedel_coverage 0.000
_reflns_number_gt 4855
_reflns_number_total 5457
_reflns_threshold_expression 'I > 2\s(I)'
_cod_data_source_file c9dt03985f2.cif
_cod_data_source_block 190404a
_cod_depositor_comments 'Adding full bibliography for 7703251--7703253.cif.'
_cod_database_code 7703253
_shelxl_version_number 2013-4
_chemical_oxdiff_formula AgCNO
_shelx_space_group_comment
;
The symmetry employed for this shelxl refinement is uniquely defined
by the following loop, which should always be used as a source of
symmetry information in preference to the above space-group names.
They are only intended as comments.
;
_shelx_estimated_absorpt_t_max 0.791
_shelx_estimated_absorpt_t_min 0.640
_reflns_odcompleteness_completeness 98.87
_reflns_odcompleteness_iscentric 1
_reflns_odcompleteness_theta 66.97
_olex2_refinement_description
;
1. Fixed Uiso
 At 1.2 times of:
  All C(H) groups
 At 1.5 times of:
  All C(H,H,H) groups, All O(H,H) groups
2.a Free rotating group:
 O8(H8A,H8B)
2.b Aromatic/amide H refined with riding coordinates:
 C3(H3), C4(H4), C5(H5), C8(H8), C12(H12), C14(H14), C16(H16), C17(H17),
 C19(H19), C20(H20), C21(H21), C22(H22), C23(H23), C26(H26)
2.c Idealised Me refined as rotating group:
 C24(H24A,H24B,H24C), C25(H25A,H25B,H25C)
;
_olex2_submission_special_instructions 'No special instructions were received'
_oxdiff_exptl_absorpt_empirical_details
;
Empirical correction (ABSPACK) includes:
- Absorption correction using spherical harmonics
- Frame scaling
;
_oxdiff_exptl_absorpt_empirical_full_max 1.833
_oxdiff_exptl_absorpt_empirical_full_min 0.704

loop_
_space_group_symop_operation_xyz
'x, y, z'
'-x+1/2, y, -z'
'x+1/2, y+1/2, z+1/2'
'-x+1, y+1/2, -z+1/2'
'-x, -y, -z'
'x-1/2, -y, z'
'-x+1/2, -y+1/2, -z+1/2'
'x, -y+1/2, z+1/2'

loop_
_atom_site_label
_atom_site_type_symbol
_atom_site_fract_x
_atom_site_fract_y
_atom_site_fract_z
_atom_site_U_iso_or_equiv
_atom_site_adp_type
_atom_site_occupancy
_atom_site_site_symmetry_order
_atom_site_calc_flag
_atom_site_refinement_flags_posn
_atom_site_refinement_flags_adp
_atom_site_refinement_flags_occupancy
Ag1 Ag 0.63761(2) 0.73331(2) 0.29377(2) 0.03491(11) Uani 1 1 d . . .
Ag2 Ag 0.50355(2) 0.57324(2) 0.43204(2) 0.03945(11) Uani 1 1 d . . .
S1 S 0.46918(7) 0.64790(8) 0.53387(3) 0.0334(2) Uani 1 1 d . . .
S2 S 0.38835(7) 0.72915(8) 0.34670(3) 0.0346(2) Uani 1 1 d . . .
F1 F 0.3858(2) 0.9028(2) 0.37773(11) 0.0619(8) Uani 1 1 d . . .
F2 F 0.3543(2) 0.7852(3) 0.51787(12) 0.0670(9) Uani 1 1 d . . .
F3 F 0.4587(2) 0.8045(3) 0.42375(12) 0.0760(10) Uani 1 1 d . . .
F4 F 0.3174(3) 0.8042(3) 0.41648(12) 0.0757(10) Uani 1 1 d . . .
F5 F 0.4085(3) 0.7736(3) 0.58782(12) 0.0808(12) Uani 1 1 d . . .
F6 F 0.3113(3) 0.6735(3) 0.55967(15) 0.0827(12) Uani 1 1 d . . .
O1 O 0.4261(2) 0.5929(2) 0.49608(10) 0.0410(7) Uani 1 1 d . . .
O2 O 0.6235(2) 0.8442(2) 0.21298(10) 0.0411(7) Uani 1 1 d . . .
O3 O 0.5711(2) 0.6157(2) 0.21841(10) 0.0423(7) Uani 1 1 d . . .
O4 O 0.3965(2) 0.6380(2) 0.37030(11) 0.0414(7) Uani 1 1 d . . .
O5 O 0.5364(2) 0.7114(3) 0.52125(14) 0.0559(9) Uani 1 1 d . . .
O6 O 0.4659(2) 0.7561(3) 0.32490(13) 0.0544(9) Uani 1 1 d . . .
O7 O 0.3046(2) 0.7448(3) 0.31979(11) 0.0469(8) Uani 1 1 d . . .
O9 O 0.4918(3) 0.5924(3) 0.57509(12) 0.0582(10) Uani 1 1 d . . .
N1 N 0.6649(2) 0.8854(2) 0.28566(11) 0.0308(7) Uani 1 1 d . . .
N2 N 0.6222(2) 0.5773(2) 0.29039(11) 0.0304(7) Uani 1 1 d . . .
C1 C 0.7430(3) 0.8395(3) 0.45572(13) 0.0313(8) Uani 1 1 d . . .
C2 C 0.7500 0.7865(4) 0.5000 0.0319(12) Uani 1 2 d S T P
C3 C 0.6216(2) 0.6300(3) 0.38636(12) 0.0275(8) Uani 1 1 d . . .
H3 H 0.5729 0.6551 0.3671 0.033 Uiso 1 1 calc R . .
C4 C 0.7628(3) 0.5551(3) 0.44351(14) 0.0327(9) Uani 1 1 d . . .
H4 H 0.8102 0.5284 0.4631 0.039 Uiso 1 1 calc R . .
C5 C 0.7389(3) 0.5139(3) 0.40053(13) 0.0302(8) Uani 1 1 d . . .
H5 H 0.7692 0.4589 0.3915 0.036 Uiso 1 1 calc R . .
C6 C 0.7185(2) 0.6342(3) 0.45806(12) 0.0296(8) Uani 1 1 d . . .
C7 C 0.6705(3) 0.5532(3) 0.37077(13) 0.0285(8) Uani 1 1 d . . .
C8 C 0.6439(2) 0.6691(3) 0.42942(13) 0.0283(8) Uani 1 1 d . . .
H8 H 0.6092 0.7194 0.4399 0.034 Uiso 1 1 calc R . .
C9 C 0.6472(3) 0.9158(3) 0.24228(14) 0.0331(9) Uani 1 1 d . . .
C10 C 0.5926(3) 0.5445(3) 0.24868(13) 0.0320(9) Uani 1 1 d . . .
C11 C 0.7500 0.6888(4) 0.5000 0.0290(12) Uani 1 2 d S T P
C12 C 0.7697(2) 0.8405(3) 0.37522(14) 0.0321(9) Uani 1 1 d . . .
H12 H 0.7987 0.8145 0.3507 0.039 Uiso 1 1 calc R . .
C13 C 0.6454(2) 0.5136(3) 0.32440(13) 0.0284(8) Uani 1 1 d . . .
C14 C 0.6428(3) 0.4174(3) 0.31613(15) 0.0367(9) Uani 1 1 d . . .
H14 H 0.6620 0.3737 0.3399 0.044 Uiso 1 1 calc R . .
C15 C 0.7089(3) 0.9138(3) 0.36670(14) 0.0324(9) Uani 1 1 d . . .
C16 C 0.7882(3) 0.8050(3) 0.41931(14) 0.0340(9) Uani 1 1 d . . .
H16 H 0.8319 0.7568 0.4250 0.041 Uiso 1 1 calc R . .
C17 C 0.6534(3) 1.0113(3) 0.23002(15) 0.0393(10) Uani 1 1 d . . .
H17 H 0.6410 1.0309 0.1989 0.047 Uiso 1 1 calc R . .
C18 C 0.6882(3) 0.9501(3) 0.31931(14) 0.0315(8) Uani 1 1 d . . .
C19 C 0.6877(3) 0.9174(3) 0.44770(14) 0.0386(10) Uani 1 1 d . . .
H19 H 0.6609 0.9453 0.4725 0.046 Uiso 1 1 calc R . .
C20 C 0.6709(3) 0.9554(3) 0.40356(15) 0.0396(10) Uani 1 1 d . . .
H20 H 0.6337 1.0096 0.3986 0.048 Uiso 1 1 calc R . .
C21 C 0.6119(3) 0.3850(3) 0.27260(15) 0.0412(10) Uani 1 1 d . . .
H21 H 0.6087 0.3186 0.2666 0.049 Uiso 1 1 calc R . .
C22 C 0.6948(3) 1.0459(3) 0.30903(15) 0.0373(9) Uani 1 1 d . . .
H22 H 0.7109 1.0906 0.3328 0.045 Uiso 1 1 calc R . .
C23 C 0.6778(3) 1.0759(3) 0.26392(16) 0.0402(10) Uani 1 1 d . . .
H23 H 0.6830 1.1413 0.2565 0.048 Uiso 1 1 calc R . .
C24 C 0.5343(3) 0.5905(4) 0.17327(15) 0.0450(11) Uani 1 1 d . . .
H24A H 0.5158 0.6481 0.1561 0.068 Uiso 1 1 calc GR . .
H24B H 0.4827 0.5491 0.1753 0.068 Uiso 1 1 calc GR . .
H24C H 0.5790 0.5568 0.1574 0.068 Uiso 1 1 calc GR . .
C25 C 0.5931(3) 0.8689(4) 0.16644(14) 0.0439(11) Uani 1 1 d . . .
H25A H 0.5701 0.8120 0.1499 0.066 Uiso 1 1 calc GR . .
H25B H 0.6426 0.8951 0.1512 0.066 Uiso 1 1 calc GR . .
H25C H 0.5458 0.9166 0.1664 0.066 Uiso 1 1 calc GR . .
C26 C 0.5859(3) 0.4483(3) 0.23817(14) 0.0373(9) Uani 1 1 d . . .
H26 H 0.5641 0.4272 0.2083 0.045 Uiso 1 1 calc R . .
C27 C 0.3876(3) 0.8145(3) 0.39354(16) 0.0430(11) Uani 1 1 d . . .
C28 C 0.3808(4) 0.7245(4) 0.55073(17) 0.0488(12) Uani 1 1 d . . .
O8 O 0.4683(2) 1.0380(2) 0.45466(11) 0.0433(7) Uani 1 1 d . . .
H8A H 0.4202 1.0123 0.4632 0.065 Uiso 1 1 d G . .
H8B H 0.5011 1.0586 0.4788 0.065 Uiso 1 1 d G . .

loop_
_atom_site_aniso_label
_atom_site_aniso_U_11
_atom_site_aniso_U_22
_atom_site_aniso_U_33
_atom_site_aniso_U_23
_atom_site_aniso_U_13
_atom_site_aniso_U_12
Ag1 0.04041(19) 0.03371(18) 0.02970(17) 0.00211(11) -0.00108(12) -0.00326(12)
Ag2 0.03538(18) 0.0482(2) 0.03573(18) 0.00649(13) 0.00839(13) 0.00062(13)
S1 0.0317(5) 0.0400(5) 0.0276(5) 0.0004(4) -0.0019(4) 0.0022(4)
S2 0.0289(5) 0.0405(6) 0.0336(5) 0.0108(4) -0.0003(4) 0.0038(4)
F1 0.081(2) 0.0403(16) 0.0621(18) 0.0055(14) -0.0045(16) 0.0027(15)
F2 0.070(2) 0.069(2) 0.0616(19) 0.0200(16) 0.0039(16) 0.0314(17)
F3 0.075(2) 0.074(2) 0.070(2) -0.0030(18) -0.0388(18) 0.0092(18)
F4 0.079(2) 0.092(3) 0.060(2) -0.0118(19) 0.0313(18) -0.008(2)
F5 0.109(3) 0.079(2) 0.0531(19) -0.0260(17) -0.0025(19) 0.034(2)
F6 0.066(2) 0.083(3) 0.107(3) 0.012(2) 0.052(2) 0.0074(19)
O1 0.0351(16) 0.0536(19) 0.0338(15) -0.0050(14) 0.0003(12) -0.0051(14)
O2 0.0535(19) 0.0420(17) 0.0264(14) 0.0026(12) -0.0023(13) -0.0032(14)
O3 0.0495(18) 0.0466(18) 0.0291(14) -0.0017(13) -0.0048(13) -0.0036(15)
O4 0.0410(17) 0.0374(16) 0.0440(17) 0.0130(14) -0.0051(13) -0.0006(13)
O5 0.0370(18) 0.065(2) 0.065(2) -0.0065(19) 0.0045(16) -0.0137(16)
O6 0.0456(19) 0.062(2) 0.058(2) 0.0294(18) 0.0187(17) 0.0178(17)
O7 0.0392(17) 0.0521(19) 0.0455(18) 0.0011(15) -0.0158(14) 0.0088(15)
O9 0.085(3) 0.046(2) 0.0409(18) 0.0011(15) -0.0095(18) 0.0195(18)
N1 0.0266(16) 0.0371(19) 0.0289(16) 0.0065(14) 0.0034(13) -0.0032(14)
N2 0.0305(17) 0.0320(18) 0.0288(17) -0.0013(13) 0.0032(13) -0.0017(14)
C1 0.0241(19) 0.040(2) 0.0281(19) -0.0028(17) -0.0059(15) -0.0041(16)
C2 0.021(3) 0.045(3) 0.029(3) 0.000 -0.003(2) 0.000
C3 0.0175(17) 0.040(2) 0.0247(18) 0.0023(16) 0.0004(14) -0.0020(15)
C4 0.0210(18) 0.047(2) 0.030(2) 0.0048(17) 0.0010(15) 0.0038(17)
C5 0.0228(18) 0.039(2) 0.0301(19) 0.0006(17) 0.0070(15) 0.0044(16)
C6 0.0231(18) 0.043(2) 0.0224(18) 0.0032(16) 0.0005(15) -0.0008(16)
C7 0.0266(19) 0.036(2) 0.0236(18) -0.0011(16) 0.0039(15) -0.0009(16)
C8 0.0205(18) 0.037(2) 0.0274(18) -0.0031(16) 0.0014(15) 0.0013(15)
C9 0.0264(19) 0.043(2) 0.031(2) 0.0063(17) 0.0051(16) 0.0001(17)
C10 0.032(2) 0.042(2) 0.0219(18) -0.0045(17) 0.0043(15) -0.0031(17)
C11 0.022(3) 0.044(3) 0.020(2) 0.000 -0.001(2) 0.000
C12 0.0204(18) 0.041(2) 0.035(2) 0.0028(17) 0.0027(15) -0.0044(16)
C13 0.0222(18) 0.037(2) 0.0271(18) -0.0009(16) 0.0069(15) -0.0003(16)
C14 0.040(2) 0.040(2) 0.031(2) -0.0002(18) 0.0093(18) -0.0009(18)
C15 0.0256(19) 0.039(2) 0.031(2) 0.0054(17) -0.0025(16) -0.0060(16)
C16 0.0192(18) 0.048(2) 0.034(2) 0.0080(19) -0.0004(15) 0.0011(17)
C17 0.039(2) 0.047(3) 0.032(2) 0.0121(19) 0.0048(18) 0.0021(19)
C18 0.0239(19) 0.041(2) 0.0297(19) 0.0028(17) 0.0003(15) 0.0005(17)
C19 0.043(2) 0.045(2) 0.027(2) -0.0026(18) -0.0022(18) 0.0052(19)
C20 0.043(2) 0.039(2) 0.035(2) 0.0043(18) -0.0057(19) 0.0058(19)
C21 0.052(3) 0.037(2) 0.036(2) -0.0071(19) 0.014(2) -0.006(2)
C22 0.032(2) 0.039(2) 0.041(2) 0.0052(19) 0.0022(18) -0.0039(18)
C23 0.043(2) 0.038(2) 0.041(2) 0.0079(19) 0.0064(19) -0.0003(19)
C24 0.041(3) 0.064(3) 0.027(2) -0.001(2) -0.0091(18) -0.008(2)
C25 0.046(3) 0.060(3) 0.026(2) 0.006(2) 0.0034(18) -0.001(2)
C26 0.043(2) 0.043(2) 0.0258(19) -0.0109(18) 0.0057(17) -0.0047(19)
C27 0.038(2) 0.046(3) 0.044(2) 0.007(2) -0.005(2) -0.001(2)
C28 0.054(3) 0.052(3) 0.041(3) 0.009(2) 0.009(2) 0.011(2)
O8 0.053(2) 0.0384(17) 0.0398(16) 0.0044(14) 0.0108(14) 0.0141(14)

loop_
_atom_type_symbol
_atom_type_description
_atom_type_scat_dispersion_real
_atom_type_scat_dispersion_imag
_atom_type_scat_source
C C 0.0181 0.0091 'International Tables Vol C Tables 4.2.6.8 and 6.1.1.4'
H H 0.0000 0.0000 'International Tables Vol C Tables 4.2.6.8 and 6.1.1.4'
Ag Ag 0.1306 4.2820 'International Tables Vol C Tables 4.2.6.8 and 6.1.1.4'
F F 0.0727 0.0534 'International Tables Vol C Tables 4.2.6.8 and 6.1.1.4'
N N 0.0311 0.0180 'International Tables Vol C Tables 4.2.6.8 and 6.1.1.4'
O O 0.0492 0.0322 'International Tables Vol C Tables 4.2.6.8 and 6.1.1.4'
S S 0.3331 0.5567 'International Tables Vol C Tables 4.2.6.8 and 6.1.1.4'

loop_
_geom_angle_atom_site_label_1
_geom_angle_atom_site_label_2
_geom_angle_atom_site_label_3
_geom_angle
_geom_angle_site_symmetry_1
_geom_angle_site_symmetry_3
N1 Ag1 N2 169.59(12) . .
O1 Ag2 O4 101.38(11) . .
O1 Ag2 O9 102.24(13) . 5_666
O1 Ag2 C3 148.04(12) . .
O1 Ag2 C8 117.04(12) . .
O4 Ag2 C8 105.86(11) . .
O9 Ag2 O4 108.95(12) 5_666 .
O9 Ag2 C3 104.16(14) 5_666 .
O9 Ag2 C8 119.78(14) 5_666 .
C3 Ag2 O4 86.76(11) . .
C3 Ag2 C8 32.18(12) . .
O1 S1 C28 103.6(2) . .
O5 S1 O1 114.5(2) . .
O5 S1 O9 115.8(2) . .
O5 S1 C28 105.1(2) . .
O9 S1 O1 113.4(2) . .
O9 S1 C28 102.3(2) . .
O4 S2 C27 103.4(2) . .
O6 S2 O4 114.0(2) . .
O6 S2 O7 115.4(2) . .
O6 S2 C27 103.0(2) . .
O7 S2 O4 115.0(2) . .
O7 S2 C27 103.8(2) . .
S1 O1 Ag2 116.92(17) . .
C9 O2 C25 117.5(4) . .
C10 O3 C24 117.8(4) . .
S2 O4 Ag2 133.48(19) . .
S1 O9 Ag2 118.0(2) . 5_666
C9 N1 Ag1 113.0(3) . .
C9 N1 C18 118.9(4) . .
C18 N1 Ag1 127.7(3) . .
C10 N2 Ag1 114.1(3) . .
C10 N2 C13 118.5(4) . .
C13 N2 Ag1 127.2(3) . .
C16 C1 C2 119.1(4) . .
C19 C1 C2 122.2(4) . .
C19 C1 C16 118.4(4) . .
C1 C2 C1 119.9(5) . 2_656
C11 C2 C1 120.1(3) . 2_656
C11 C2 C1 120.1(3) . .
C7 C3 Ag2 111.0(3) . .
C8 C3 Ag2 76.2(2) . .
C8 C3 C7 120.6(3) . .
C6 C4 C5 121.2(4) . .
C4 C5 C7 120.3(4) . .
C4 C6 C8 118.4(4) . .
C4 C6 C11 122.9(3) . .
C8 C6 C11 118.6(4) . .
C3 C7 C13 119.2(3) . .
C5 C7 C3 118.8(3) . .
C5 C7 C13 121.9(4) . .
C3 C8 Ag2 71.7(2) . .
C3 C8 C6 120.3(4) . .
C6 C8 Ag2 114.8(3) . .
O2 C9 C17 125.2(4) . .
N1 C9 O2 112.2(4) . .
N1 C9 C17 122.5(4) . .
O3 C10 C26 124.7(4) . .
N2 C10 O3 112.1(4) . .
N2 C10 C26 123.2(4) . .
C2 C11 C6 121.2(3) . 2_656
C2 C11 C6 121.2(3) . .
C6 C11 C6 117.7(5) 2_656 .
C16 C12 C15 120.3(4) . .
N2 C13 C7 116.4(4) . .
N2 C13 C14 121.4(4) . .
C14 C13 C7 122.1(4) . .
C13 C14 C21 119.1(4) . .
C12 C15 C18 120.0(4) . .
C12 C15 C20 119.3(4) . .
C20 C15 C18 120.7(4) . .
C12 C16 C1 120.7(4) . .
C23 C17 C9 118.3(4) . .
N1 C18 C15 117.4(4) . .
N1 C18 C22 120.9(4) . .
C22 C18 C15 121.7(4) . .
C1 C19 C20 120.7(4) . .
C19 C20 C15 120.0(4) . .
C26 C21 C14 120.3(4) . .
C23 C22 C18 119.5(4) . .
C17 C23 C22 119.9(4) . .
C21 C26 C10 117.5(4) . .
F1 C27 S2 111.0(3) . .
F1 C27 F3 108.5(4) . .
F3 C27 S2 111.4(4) . .
F4 C27 S2 112.0(3) . .
F4 C27 F1 106.9(4) . .
F4 C27 F3 106.9(4) . .
F2 C28 S1 111.4(3) . .
F2 C28 F5 108.0(5) . .
F2 C28 F6 107.8(5) . .
F5 C28 S1 110.5(4) . .
F5 C28 F6 108.5(4) . .
F6 C28 S1 110.7(4) . .

loop_
_geom_bond_atom_site_label_1
_geom_bond_atom_site_label_2
_geom_bond_distance
_geom_bond_site_symmetry_2
Ag1 N1 2.196(3) .
Ag1 N2 2.208(3) .
Ag2 O1 2.320(3) .
Ag2 O4 2.475(3) .
Ag2 O9 2.341(4) 5_666
Ag2 C3 2.465(4) .
Ag2 C8 2.522(4) .
S1 O1 1.449(3) .
S1 O5 1.428(4) .
S1 O9 1.447(4) .
S1 C28 1.822(5) .
S2 O4 1.455(3) .
S2 O6 1.439(4) .
S2 O7 1.440(3) .
S2 C27 1.821(5) .
F1 C27 1.324(6) .
F2 C28 1.317(6) .
F3 C27 1.329(5) .
F4 C27 1.318(6) .
F5 C28 1.318(7) .
F6 C28 1.319(7) .
O2 C9 1.347(5) .
O2 C25 1.434(5) .
O3 C10 1.354(5) .
O3 C24 1.425(5) .
O9 Ag2 2.341(4) 5_666
N1 C9 1.338(5) .
N1 C18 1.360(6) .
N2 C10 1.338(5) .
N2 C13 1.358(5) .
C1 C2 1.487(5) .
C1 C16 1.406(6) .
C1 C19 1.385(6) .
C2 C1 1.487(5) 2_656
C2 C11 1.374(9) .
C3 C7 1.410(6) .
C3 C8 1.383(5) .
C4 C5 1.397(6) .
C4 C6 1.388(6) .
C5 C7 1.397(6) .
C6 C8 1.424(5) .
C6 C11 1.484(5) .
C7 C13 1.479(5) .
C9 C17 1.396(6) .
C10 C26 1.389(6) .
C11 C6 1.484(5) 2_656
C12 C15 1.388(6) .
C12 C16 1.384(6) .
C13 C14 1.374(6) .
C14 C21 1.388(6) .
C15 C18 1.480(6) .
C15 C20 1.398(6) .
C17 C23 1.367(7) .
C18 C22 1.386(6) .
C19 C20 1.395(6) .
C21 C26 1.371(7) .
C22 C23 1.383(6) .
